data_2021303
loop_
_publ_author_name
'Zhang, Hong-Tao'
'Wang, Xiao-Long'

_publ_section_title
;
 A new twofold interpenetrated two-dimensional cadmium(II) coordination
 polymer constructed from 2,2'-(benzene-1,4-dicarboxamido)dipropionate
;
_journal_coeditor_code SK3708
_journal_issue 11
_journal_name_full 'Acta Crystallographica Section C'
_journal_page_first
;
;
_journal_paper_doi 10.1107/S2053229618013967
_journal_volume 74
_journal_year 2018
_chemical_absolute_configuration syn
_chemical_formula_iupac '[Cd2 (C14 H14 N2 O6)2 (H2 O)4], 3H2 O'
_chemical_formula_moiety 'C28 H36 Cd2 N4 O16, 3(H2 O)'
_chemical_formula_sum 'C28 H42 Cd2 N4 O19'
_chemical_formula_weight 963.45
_chemical_name_systematic
;Poly[[tetraaquabis[\m~3~-(2<i>R</i>,2'<i>R</i>)-2,2'-(benzene-1,4-dicarboxamido)dipropionato-\k^5^<i>O</i>,<i>O</i>':<i>O</i>'',<i>O</i>''':<i>O</i>'']dicadmium(II)]
trihydrate]
;
_space_group_crystal_system monoclinic
_space_group_IT_number 4
_space_group_name_Hall 'P 2yb'
_space_group_name_H-M_alt 'P 1 21 1'
_symmetry_space_group_name_Hall 'P 2yb'
_symmetry_space_group_name_H-M 'P 1 21 1'
_atom_sites_solution_hydrogens geom
_atom_sites_solution_primary direct
_atom_sites_solution_secondary difmap
_audit_creation_method SHELXL-2014/7
_cell_angle_alpha 90
_cell_angle_beta 106.177(5)
_cell_angle_gamma 90
_cell_formula_units_Z 2
_cell_length_a 9.2072(8)
_cell_length_b 15.0256(13)
_cell_length_c 13.6139(12)
_cell_measurement_reflns_used 8708
_cell_measurement_temperature 298(2)
_cell_measurement_theta_max 27.44
_cell_measurement_theta_min 2.67
_cell_volume 1808.8(3)
_computing_cell_refinement
;
SAINT (Bruker, 2004)
;
_computing_data_collection
;
APEX2 (Bruker, 2004)
;
_computing_data_reduction
;
SAINT (Bruker, 2004)
;
_computing_molecular_graphics
;
DIAMOND (Brandenburg, 2008)
;
_computing_publication_material
;
SHELXL2014 (Sheldrick, 2015)
;
_computing_structure_refinement
;
SHELXL2014 (Sheldrick, 2015)
;
_computing_structure_solution
;
SHELXS97 (Sheldrick, 2008)
;
_diffrn_ambient_temperature 298(2)
_diffrn_measured_fraction_theta_full 0.999
_diffrn_measured_fraction_theta_max 0.998
_diffrn_measurement_device_type 'CCD area detector'
_diffrn_measurement_method 'Bruker APEXII phi and omega scans'
_diffrn_radiation_type MoK\a
_diffrn_radiation_wavelength 0.71073
_diffrn_reflns_av_R_equivalents 0.0469
_diffrn_reflns_av_unetI/netI 0.0576
_diffrn_reflns_limit_h_max 11
_diffrn_reflns_limit_h_min -11
_diffrn_reflns_limit_k_max 19
_diffrn_reflns_limit_k_min -15
_diffrn_reflns_limit_l_max 17
_diffrn_reflns_limit_l_min -17
_diffrn_reflns_number 23758
_diffrn_reflns_theta_full 25.242
_diffrn_reflns_theta_max 27.519
_diffrn_reflns_theta_min 1.557
_diffrn_source 'fine-focus sealed tube'
_exptl_absorpt_coefficient_mu 1.261
_exptl_absorpt_correction_T_max 0.9777
_exptl_absorpt_correction_T_min 0.6673
_exptl_absorpt_correction_type multi-scan
_exptl_absorpt_process_details
;
(SADABS; Bruker, 2004)
;
_exptl_crystal_colour colourless
_exptl_crystal_density_diffrn 1.769
_exptl_crystal_description sheet
_exptl_crystal_F_000 972
_exptl_crystal_size_max 0.349
_exptl_crystal_size_mid 0.184
_exptl_crystal_size_min 0.018
_refine_diff_density_max 0.388
_refine_diff_density_min -0.409
_refine_ls_abs_structure_details
;
Flack <i>x</i> determined using 2353 quotients [(I+)-(I-)]/[(I+)+(I-)]
(Parsons <i>et al.</i>, 2013)
;
_refine_ls_abs_structure_Flack -0.005(16)
_refine_ls_extinction_method none
_refine_ls_goodness_of_fit_ref 1.004
_refine_ls_hydrogen_treatment constr
_refine_ls_matrix_type full
_refine_ls_number_parameters 482
_refine_ls_number_reflns 7584
_refine_ls_number_restraints 1
_refine_ls_restrained_S_all 1.004
_refine_ls_R_factor_all 0.0483
_refine_ls_R_factor_gt 0.0333
_refine_ls_shift/su_max 0.001
_refine_ls_shift/su_mean 0.000
_refine_ls_structure_factor_coef Fsqd
_refine_ls_weighting_details 'w=1/[\s^2^(Fo^2^)+(0.0238P)^2^] where P=(Fo^2^+2Fc^2^)/3'
_refine_ls_weighting_scheme calc
_refine_ls_wR_factor_gt 0.0585
_refine_ls_wR_factor_ref 0.0634
_reflns_number_gt 6414
_reflns_number_total 7584
_reflns_threshold_expression 'I > 2\s(I)'
_cod_data_source_file sk3708sup1.cif
_cod_data_source_block I
_cod_database_code 2021303
_shelx_space_group_comment
;
The symmetry employed for this shelxl refinement is uniquely defined
by the following loop, which should always be used as a source of
symmetry information in preference to the above space-group names.
They are only intended as comments.
;
_shelx_estimated_absorpt_t_min 0.667
_shelx_estimated_absorpt_t_max 0.978

loop_
_space_group_symop_operation_xyz
'x, y, z'
'-x, y+1/2, -z'

loop_
_atom_site_type_symbol
_atom_site_label
_atom_site_fract_x
_atom_site_fract_y
_atom_site_fract_z
_atom_site_U_iso_or_equiv
_atom_site_adp_type
_atom_site_calc_flag
_atom_site_occupancy
C C1 1.3890(6) 0.6046(4) 0.2117(5) 0.0261(13) Uani d 1
C C2 1.4564(6) 0.5330(4) 0.2909(4) 0.0265(13) Uani d 1
H H1 1.4558 0.5555 0.4363 0.032 Uiso d 1
C C3 1.6286(6) 0.5370(4) 0.3241(5) 0.0366(15) Uani d 1
H H3A 1.6607 0.5933 0.3562 0.055 Uiso calc 1
H H3B 1.6660 0.5305 0.2653 0.055 Uiso calc 1
H H3C 1.6676 0.4898 0.3717 0.055 Uiso calc 1
H H2 1.4270 0.4752 0.2585 0.044 Uiso d 1
C C4 1.2535(6) 0.5158(4) 0.3696(5) 0.0330(14) Uani d 1
C C5 0.9188(6) 0.3946(4) 0.8735(5) 0.0284(14) Uani d 1
C C6 1.0138(5) 0.4781(4) 0.8769(4) 0.0252(11) Uani d 1
H H6 0.9531 0.5298 0.8845 0.030 Uiso d 1
C C7 1.1518(6) 0.4713(5) 0.9711(4) 0.0353(14) Uani d 1
H H7A 1.2114 0.4205 0.9642 0.053 Uiso calc 1
H H7B 1.1183 0.4648 1.0315 0.053 Uiso calc 1
H H7C 1.2118 0.5242 0.9765 0.053 Uiso calc 1
C C8 0.9874(6) 0.5326(4) 0.7025(5) 0.0280(13) Uani d 1
C C9 1.0615(6) 0.5393(4) 0.6194(5) 0.0271(13) Uani d 1
C C10 1.2186(6) 0.5453(4) 0.6376(5) 0.0345(15) Uani d 1
H H10 1.2805 0.5528 0.7039 0.041 Uiso d 1
C C11 1.2803(6) 0.5407(4) 0.5572(5) 0.0357(15) Uani d 1
H H11 1.3847 0.5445 0.5697 0.043 Uiso d 1
C C12 1.1919(6) 0.5301(4) 0.4574(5) 0.0290(13) Uani d 1
C C13 1.0349(7) 0.5292(5) 0.4395(5) 0.0421(17) Uani d 1
H H13 0.9728 0.5257 0.3728 0.051 Uiso d 1
C C14 0.9725(6) 0.5344(5) 0.5192(5) 0.0379(16) Uani d 1
H H14 0.8678 0.5346 0.5058 0.046 Uiso d 1
H H16 -0.6090 0.2931 0.1280 0.046 Uiso d 1
C C15 -0.6171(7) 0.1575(4) 0.1357(5) 0.0283(13) Uani d 1
C C16 -0.6231(6) 0.2510(4) 0.1792(4) 0.0311(13) Uani d 1
C C17 -0.7734(7) 0.2727(4) 0.1994(6) 0.0487(19) Uani d 1
H H17A -0.7941 0.2297 0.2460 0.073 Uiso calc 1
H H17B -0.8525 0.2709 0.1362 0.073 Uiso calc 1
H H17C -0.7687 0.3310 0.2288 0.073 Uiso calc 1
C C18 0.4073(6) 0.3396(4) 0.8277(4) 0.0242(12) Uani d 1
C C19 0.3087(5) 0.2587(4) 0.7889(4) 0.0261(13) Uani d 1
H H19 0.3682 0.2165 0.7611 0.031 Uiso d 1
C C20 0.2706(7) 0.2144(4) 0.8778(5) 0.0419(17) Uani d 1
H H20A 0.2083 0.2533 0.9045 0.063 Uiso calc 1
H H20B 0.3622 0.2016 0.9302 0.063 Uiso calc 1
H H20C 0.2172 0.1599 0.8552 0.063 Uiso calc 1
C C21 0.1702(6) 0.2773(4) 0.6099(5) 0.0301(14) Uani d 1
C C22 0.0245(6) 0.2885(4) 0.5272(5) 0.0283(13) Uani d 1
C C23 0.0360(7) 0.3028(5) 0.4298(5) 0.0400(16) Uani d 1
H H23 0.1308 0.3094 0.4191 0.048 Uiso d 1
C C24 -0.0923(7) 0.3074(5) 0.3474(5) 0.0383(16) Uani d 1
H H24 -0.0831 0.3167 0.2819 0.046 Uiso d 1
C C25 -0.2346(6) 0.2983(4) 0.3615(5) 0.0288(13) Uani d 1
C C26 -0.2464(6) 0.2852(4) 0.4596(5) 0.0370(15) Uani d 1
H H26 -0.3413 0.2795 0.4706 0.044 Uiso d 1
C C27 -0.1170(6) 0.2805(5) 0.5424(5) 0.0394(16) Uani d 1
H H27 -0.1263 0.2719 0.6080 0.047 Uiso d 1
C C28 -0.3671(6) 0.3012(4) 0.2682(5) 0.0285(13) Uani d 1
Cd Cd1 0.76277(4) 0.24331(3) 0.90938(3) 0.02744(11) Uani d 1
Cd Cd2 0.60257(4) 0.47990(2) 0.89586(3) 0.02782(11) Uani d 1
N N1 1.3982(5) 0.5383(3) 0.3784(4) 0.0309(12) Uani d 1
N N2 1.0652(5) 0.4901(3) 0.7865(3) 0.0282(11) Uani d 1
H H2A 1.1520 0.4684 0.7871 0.034 Uiso d 1
N N3 0.1709(5) 0.2796(3) 0.7071(4) 0.0292(11) Uani d 1
H H3D 0.0896 0.2937 0.7228 0.035 Uiso d 1
N N4 -0.4960(5) 0.2630(3) 0.2707(4) 0.0316(13) Uani d 1
H H4 -0.5056 0.2449 0.3284 0.038 Uiso d 1
O O1 1.3177(5) 0.6683(3) 0.2377(4) 0.0372(11) Uani d 1
O O2 1.4095(5) 0.5994(3) 0.1252(3) 0.0364(11) Uani d 1
O O3 0.9219(4) 0.3315(3) 0.8160(4) 0.0399(11) Uani d 1
O O4 0.8414(5) 0.3919(3) 0.9386(4) 0.0383(11) Uani d 1
O O5 0.5416(4) 0.3262(3) 0.8796(3) 0.0359(11) Uani d 1
O O6 0.3558(4) 0.4169(3) 0.8126(3) 0.0336(10) Uani d 1
O O7 -0.4904(5) 0.1242(3) 0.1396(4) 0.0378(12) Uani d 1
O O8 -0.7386(5) 0.1166(3) 0.0978(3) 0.0334(11) Uani d 1
O O9 0.5739(6) 0.4792(4) 1.0541(3) 0.0564(13) Uani d 1
H H9A 0.5676 0.4258 1.0730 0.085 Uiso d 1
H H9B 0.6499 0.5042 1.0948 0.085 Uiso d 1
O O10 0.6232(4) 0.4802(3) 0.7334(3) 0.0392(10) Uani d 1
H H10A 0.6227 0.4268 0.7127 0.059 Uiso d 1
H H10B 0.7058 0.5051 0.7326 0.059 Uiso d 1
O O11 0.7439(5) 0.2162(3) 1.0698(3) 0.0436(14) Uani d 1
H H11A 0.7936 0.2556 1.1103 0.065 Uiso d 1
H H11B 0.6516 0.2182 1.0696 0.065 Uiso d 1
O O12 0.9751(5) 0.1574(3) 0.9594(4) 0.0446(12) Uani d 1
H H12A 1.0524 0.1910 0.9759 0.067 Uiso d 1
H H12B 0.9803 0.1238 0.9103 0.067 Uiso d 1
O O13 1.1767(5) 0.4815(4) 0.2894(3) 0.0514(12) Uani d 1
O O14 0.2887(4) 0.2626(3) 0.5849(3) 0.0420(12) Uani d 1
O O15 -0.3518(5) 0.3372(3) 0.1891(3) 0.0369(10) Uani d 1
O O16 0.8588(4) 0.5628(3) 0.6929(4) 0.0402(11) Uani d 1
O O17 0.5818(5) 0.3219(3) 0.6348(4) 0.0530(13) Uani d 1
H H17D 0.6471 0.2850 0.6680 0.079 Uiso d 1
H H17E 0.4936 0.3027 0.6309 0.079 Uiso d 1
O O18 0.3934(5) 0.1585(3) 0.4420(4) 0.0499(13) Uani d 1
H H18A 0.3224 0.1282 0.4032 0.060 Uiso d 1
H H18B 0.3592 0.2011 0.4702 0.060 Uiso d 1
O O19 0.0696(6) 0.0226(5) 0.8597(5) 0.087(2) Uani d 1
H H19A 0.0496 0.0053 0.7979 0.105 Uiso d 1
H H19B 0.1072 -0.0214 0.8975 0.105 Uiso d 1

loop_
_atom_site_aniso_label
_atom_site_aniso_U_11
_atom_site_aniso_U_22
_atom_site_aniso_U_33
_atom_site_aniso_U_12
_atom_site_aniso_U_13
_atom_site_aniso_U_23
C1 0.023(3) 0.030(3) 0.024(3) -0.007(2) 0.004(2) -0.001(3)
C2 0.031(3) 0.024(3) 0.027(3) -0.003(2) 0.011(2) 0.003(3)
C3 0.032(3) 0.038(4) 0.037(4) 0.004(3) 0.007(3) 0.000(3)
C4 0.035(3) 0.030(3) 0.034(4) 0.000(3) 0.011(3) 0.000(3)
C5 0.015(3) 0.036(4) 0.032(4) 0.002(2) 0.004(2) 0.009(3)
C6 0.024(3) 0.025(3) 0.029(3) -0.001(3) 0.010(2) -0.003(3)
C7 0.030(3) 0.045(4) 0.029(3) -0.006(3) 0.004(2) -0.002(3)
C8 0.025(3) 0.027(3) 0.031(4) -0.003(2) 0.006(2) 0.003(3)
C9 0.026(3) 0.027(3) 0.030(3) 0.002(2) 0.012(2) 0.004(3)
C10 0.029(3) 0.046(4) 0.028(4) -0.006(3) 0.008(3) 0.007(3)
C11 0.021(3) 0.051(4) 0.035(4) -0.009(3) 0.008(3) 0.006(3)
C12 0.033(3) 0.023(3) 0.034(4) -0.001(2) 0.012(3) 0.003(3)
C13 0.035(3) 0.058(5) 0.031(4) -0.001(3) 0.005(3) 0.001(3)
C14 0.022(3) 0.057(4) 0.035(4) 0.005(3) 0.007(3) 0.000(3)
C15 0.038(3) 0.024(3) 0.021(3) -0.003(2) 0.005(3) 0.001(2)
C16 0.034(3) 0.026(3) 0.027(3) 0.002(3) -0.001(2) 0.001(3)
C17 0.036(3) 0.041(4) 0.065(5) 0.008(3) 0.007(3) -0.013(4)
C18 0.019(3) 0.029(3) 0.027(3) 0.003(2) 0.011(2) -0.002(3)
C19 0.019(2) 0.030(3) 0.028(3) 0.002(2) 0.003(2) -0.002(3)
C20 0.040(4) 0.043(4) 0.041(4) -0.002(3) 0.008(3) 0.013(3)
C21 0.025(3) 0.030(3) 0.035(4) 0.001(2) 0.008(3) -0.001(3)
C22 0.025(3) 0.031(3) 0.027(3) 0.000(2) 0.005(2) -0.003(3)
C23 0.027(3) 0.056(4) 0.038(4) 0.000(3) 0.011(3) 0.004(3)
C24 0.038(3) 0.053(4) 0.025(4) -0.004(3) 0.012(3) 0.007(3)
C25 0.028(3) 0.028(3) 0.028(3) -0.001(2) 0.005(2) -0.002(3)
C26 0.025(3) 0.059(4) 0.029(4) -0.002(3) 0.010(3) 0.001(3)
C27 0.028(3) 0.068(5) 0.022(3) -0.004(3) 0.007(2) -0.004(3)
C28 0.035(3) 0.024(3) 0.026(3) 0.004(2) 0.007(3) 0.000(3)
Cd1 0.02478(19) 0.0263(2) 0.0301(2) 0.00085(18) 0.00565(16) -0.0015(2)
Cd2 0.0275(2) 0.0265(2) 0.0304(2) -0.00243(18) 0.00971(17) 0.0005(2)
N1 0.029(3) 0.038(3) 0.026(3) -0.002(2) 0.008(2) 0.003(2)
N2 0.025(2) 0.032(3) 0.032(3) 0.003(2) 0.0145(19) 0.004(3)
N3 0.021(2) 0.036(3) 0.030(3) 0.0000(19) 0.006(2) -0.006(2)
N4 0.034(3) 0.036(3) 0.022(3) -0.006(2) 0.004(2) 0.001(2)
O1 0.041(2) 0.030(3) 0.043(3) 0.0112(19) 0.016(2) 0.008(2)
O2 0.039(3) 0.043(3) 0.025(3) -0.001(2) 0.007(2) 0.006(2)
O3 0.035(2) 0.033(3) 0.052(3) -0.0039(18) 0.012(2) -0.007(2)
O4 0.029(2) 0.043(3) 0.046(3) -0.0003(19) 0.014(2) 0.011(2)
O5 0.019(2) 0.031(3) 0.050(3) 0.0013(17) -0.0029(19) -0.005(2)
O6 0.023(2) 0.031(2) 0.047(3) 0.0025(17) 0.0087(18) 0.004(2)
O7 0.027(2) 0.035(3) 0.051(3) 0.0040(19) 0.010(2) -0.002(2)
O8 0.030(2) 0.031(3) 0.038(3) -0.0029(18) 0.008(2) -0.001(2)
O9 0.095(4) 0.043(3) 0.038(3) 0.015(3) 0.031(3) 0.009(3)
O10 0.038(2) 0.044(3) 0.040(3) -0.009(2) 0.0167(19) 0.001(3)
O11 0.043(3) 0.052(4) 0.037(3) 0.001(2) 0.012(2) -0.002(2)
O12 0.032(2) 0.049(3) 0.053(3) 0.007(2) 0.011(2) 0.005(2)
O13 0.041(2) 0.069(3) 0.045(3) -0.013(3) 0.013(2) -0.020(3)
O14 0.0234(19) 0.068(4) 0.036(3) 0.003(2) 0.0106(18) -0.005(2)
O15 0.042(2) 0.041(3) 0.028(2) 0.0016(19) 0.010(2) 0.004(2)
O16 0.024(2) 0.052(3) 0.047(3) 0.0112(19) 0.013(2) 0.014(2)
O17 0.039(3) 0.075(4) 0.047(3) -0.009(2) 0.016(2) -0.007(3)
O18 0.042(3) 0.056(3) 0.051(3) -0.003(2) 0.012(2) -0.017(3)
O19 0.067(4) 0.104(6) 0.081(5) -0.006(4) 0.006(3) -0.022(4)

loop_
_atom_type_symbol
_atom_type_description
_atom_type_scat_dispersion_real
_atom_type_scat_dispersion_imag
_atom_type_scat_source
C C 0.0033 0.0016 'International Tables Vol C Tables 4.2.6.8 and 6.1.1.4'
H H 0.0000 0.0000 'International Tables Vol C Tables 4.2.6.8 and 6.1.1.4'
N N 0.0061 0.0033 'International Tables Vol C Tables 4.2.6.8 and 6.1.1.4'
O O 0.0106 0.0060 'International Tables Vol C Tables 4.2.6.8 and 6.1.1.4'
Cd Cd -0.8075 1.2024 'International Tables Vol C Tables 4.2.6.8 and 6.1.1.4'

loop_
_geom_angle_atom_site_label_1
_geom_angle_atom_site_label_2
_geom_angle_atom_site_label_3
_geom_angle_site_symmetry_1
_geom_angle_site_symmetry_3
_geom_angle
O2 C1 O1 . . 122.6(6)
O2 C1 C2 . . 118.9(5)
O1 C1 C2 . . 118.4(5)
N1 C2 C3 . . 110.4(5)
N1 C2 C1 . . 111.9(5)
C3 C2 C1 . . 111.5(5)
N1 C2 H2 . . 107.6
C3 C2 H2 . . 107.7
C1 C2 H2 . . 107.5
C2 C3 H3A . . 109.5
C2 C3 H3B . . 109.5
H3A C3 H3B . . 109.5
C2 C3 H3C . . 109.5
H3A C3 H3C . . 109.5
H3B C3 H3C . . 109.5
O13 C4 N1 . . 119.5(6)
O13 C4 C12 . . 121.4(5)
N1 C4 C12 . . 119.1(5)
O3 C5 O4 . . 122.0(6)
O3 C5 C6 . . 122.5(5)
O4 C5 C6 . . 115.4(5)
N2 C6 C5 . . 113.5(5)
N2 C6 C7 . . 109.1(4)
C5 C6 C7 . . 107.7(5)
N2 C6 H6 . . 108.8
C5 C6 H6 . . 108.5
C7 C6 H6 . . 109.1
C6 C7 H7A . . 109.5
C6 C7 H7B . . 109.5
H7A C7 H7B . . 109.5
C6 C7 H7C . . 109.5
H7A C7 H7C . . 109.5
H7B C7 H7C . . 109.5
O16 C8 N2 . . 122.4(6)
O16 C8 C9 . . 121.6(5)
N2 C8 C9 . . 115.9(5)
C14 C9 C10 . . 118.5(6)
C14 C9 C8 . . 118.5(5)
C10 C9 C8 . . 122.9(5)
C11 C10 C9 . . 119.5(6)
C11 C10 H10 . . 120.3
C9 C10 H10 . . 120.2
C10 C11 C12 . . 122.0(5)
C10 C11 H11 . . 119.2
C12 C11 H11 . . 118.9
C11 C12 C13 . . 118.0(6)
C11 C12 C4 . . 123.9(5)
C13 C12 C4 . . 118.1(5)
C14 C13 C12 . . 120.3(6)
C14 C13 H13 . . 120.0
C12 C13 H13 . . 119.7
C13 C14 C9 . . 121.5(5)
C13 C14 H14 . . 119.1
C9 C14 H14 . . 119.4
O8 C15 O7 . . 122.3(6)
O8 C15 C16 . . 118.9(5)
O7 C15 C16 . . 118.8(5)
O8 C15 Cd2 . 2_546 62.1(3)
O7 C15 Cd2 . 2_546 61.9(3)
C16 C15 Cd2 . 2_546 166.6(4)
N4 C16 C17 . . 111.9(5)
N4 C16 C15 . . 109.7(5)
C17 C16 C15 . . 113.5(5)
N4 C16 H16 . . 107.1
C17 C16 H16 . . 107.4
C15 C16 H16 . . 107.0
C16 C17 H17A . . 109.5
C16 C17 H17B . . 109.5
H17A C17 H17B . . 109.5
C16 C17 H17C . . 109.5
H17A C17 H17C . . 109.5
H17B C17 H17C . . 109.5
O6 C18 O5 . . 120.6(5)
O6 C18 C19 . . 121.6(5)
O5 C18 C19 . . 117.8(5)
O6 C18 Cd2 . . 61.8(3)
O5 C18 Cd2 . . 59.1(3)
C19 C18 Cd2 . . 176.1(4)
N3 C19 C20 . . 111.0(4)
N3 C19 C18 . . 113.4(5)
C20 C19 C18 . . 108.9(5)
N3 C19 H19 . . 107.7
C20 C19 H19 . . 107.7
C18 C19 H19 . . 107.9
C19 C20 H20A . . 109.5
C19 C20 H20B . . 109.5
H20A C20 H20B . . 109.5
C19 C20 H20C . . 109.5
H20A C20 H20C . . 109.5
H20B C20 H20C . . 109.5
O14 C21 N3 . . 121.1(5)
O14 C21 C22 . . 118.7(6)
N3 C21 C22 . . 120.1(5)
C23 C22 C27 . . 119.2(5)
C23 C22 C21 . . 116.6(5)
C27 C22 C21 . . 124.1(6)
C22 C23 C24 . . 120.7(6)
C22 C23 H23 . . 119.7
C24 C23 H23 . . 119.6
C25 C24 C23 . . 120.6(6)
C25 C24 H24 . . 119.5
C23 C24 H24 . . 119.9
C24 C25 C26 . . 118.7(5)
C24 C25 C28 . . 117.3(6)
C26 C25 C28 . . 124.0(5)
C25 C26 C27 . . 120.5(5)
C25 C26 H26 . . 119.8
C27 C26 H26 . . 119.7
C22 C27 C26 . . 120.3(6)
C22 C27 H27 . . 120.0
C26 C27 H27 . . 119.7
O15 C28 N4 . . 121.7(5)
O15 C28 C25 . . 118.9(5)
N4 C28 C25 . . 119.3(5)
O1 Cd1 O11 2_746 . 132.41(16)
O1 Cd1 O12 2_746 . 91.42(17)
O11 Cd1 O12 . . 84.26(16)
O1 Cd1 O5 2_746 . 93.34(15)
O11 Cd1 O5 . . 88.07(16)
O12 Cd1 O5 . . 172.31(17)
O1 Cd1 O4 2_746 . 129.84(16)
O11 Cd1 O4 . . 96.33(17)
O12 Cd1 O4 . . 106.83(16)
O5 Cd1 O4 . . 74.54(14)
O1 Cd1 O3 2_746 . 84.76(15)
O11 Cd1 O3 . . 140.94(16)
O12 Cd1 O3 . . 83.11(15)
O5 Cd1 O3 . . 103.33(15)
O4 Cd1 O3 . . 53.10(15)
O1 Cd1 O2 2_746 2_746 52.86(15)
O11 Cd1 O2 . 2_746 79.75(16)
O12 Cd1 O2 . 2_746 90.69(15)
O5 Cd1 O2 . 2_746 87.38(14)
O4 Cd1 O2 . 2_746 161.67(14)
O3 Cd1 O2 . 2_746 137.08(14)
O9 Cd2 O10 . . 178.12(16)
O9 Cd2 O5 . . 89.84(18)
O10 Cd2 O5 . . 89.58(17)
O9 Cd2 O7 . 2_556 92.20(18)
O10 Cd2 O7 . 2_556 87.15(17)
O5 Cd2 O7 . 2_556 141.80(14)
O9 Cd2 O8 . 2_556 99.79(18)
O10 Cd2 O8 . 2_556 81.28(16)
O5 Cd2 O8 . 2_556 161.09(14)
O7 Cd2 O8 2_556 2_556 54.68(14)
O9 Cd2 O6 . . 95.81(17)
O10 Cd2 O6 . . 82.41(14)
O5 Cd2 O6 . . 53.92(13)
O7 Cd2 O6 2_556 . 87.94(14)
O8 Cd2 O6 2_556 . 139.68(14)
O9 Cd2 O4 . . 96.07(16)
O10 Cd2 O4 . . 85.43(15)
O5 Cd2 O4 . . 71.08(14)
O7 Cd2 O4 2_556 . 146.22(14)
O8 Cd2 O4 2_556 . 91.60(14)
O6 Cd2 O4 . . 123.48(14)
O9 Cd2 C15 . 2_556 100.44(19)
O10 Cd2 C15 . 2_556 79.77(18)
O5 Cd2 C15 . 2_556 164.54(16)
O7 Cd2 C15 2_556 2_556 27.61(15)
O8 Cd2 C15 2_556 2_556 27.54(15)
O6 Cd2 C15 . 2_556 112.98(16)
O4 Cd2 C15 . 2_556 118.65(16)
O9 Cd2 C18 . . 94.56(19)
O10 Cd2 C18 . . 84.12(17)
O5 Cd2 C18 . . 27.07(14)
O7 Cd2 C18 2_556 . 114.87(16)
O8 Cd2 C18 2_556 . 162.35(15)
O6 Cd2 C18 . . 26.92(14)
O4 Cd2 C18 . . 97.08(15)
C15 Cd2 C18 2_556 . 139.03(17)
C4 N1 C2 . . 120.0(5)
C4 N1 H1 . . 120.0
C2 N1 H1 . . 120.0
C8 N2 C6 . . 124.4(5)
C8 N2 H2A . . 117.8
C6 N2 H2A . . 117.9
C21 N3 C19 . . 121.0(5)
C21 N3 H3D . . 119.6
C19 N3 H3D . . 119.5
C28 N4 C16 . . 122.8(5)
C28 N4 H4 . . 118.7
C16 N4 H4 . . 118.5
C1 O1 Cd1 . 2_756 101.4(4)
C1 O2 Cd1 . 2_756 82.9(4)
C5 O3 Cd1 . . 88.0(4)
C5 O4 Cd1 . . 96.7(4)
C5 O4 Cd2 . . 116.5(3)
Cd1 O4 Cd2 . . 104.75(15)
C18 O5 Cd1 . . 149.3(4)
C18 O5 Cd2 . . 93.9(3)
Cd1 O5 Cd2 . . 109.42(16)
C18 O6 Cd2 . . 91.3(3)
C15 O7 Cd2 . 2_546 90.5(3)
C15 O8 Cd2 . 2_546 90.4(4)
Cd2 O9 H9A . . 109.4
Cd2 O9 H9B . . 109.2
H9A O9 H9B . . 109.5
Cd2 O10 H10A . . 109.1
Cd2 O10 H10B . . 109.4
H10A O10 H10B . . 109.5
Cd1 O11 H11A . . 109.1
Cd1 O11 H11B . . 109.5
H11A O11 H11B . . 109.5
Cd1 O12 H12A . . 109.1
Cd1 O12 H12B . . 109.4
H12A O12 H12B . . 109.5
H17D O17 H17E . . 109.5
H18A O18 H18B . . 111.6
H19A O19 H19B . . 107.5

loop_
_geom_bond_atom_site_label_1
_geom_bond_atom_site_label_2
_geom_bond_site_symmetry_2
_geom_bond_distance
_geom_bond_publ_flag
C1 O2 . 1.246(7) ?
C1 O1 . 1.265(7) ?
C1 C2 . 1.527(8) ?
C2 N1 . 1.440(7) ?
C2 C3 . 1.524(8) ?
C2 H2 . 0.9774 ?
C3 H3A . 0.9600 ?
C3 H3B . 0.9600 ?
C3 H3C . 0.9600 ?
C4 O13 . 1.236(7) ?
C4 N1 . 1.346(7) ?
C4 C12 . 1.475(8) ?
C5 O3 . 1.235(7) ?
C5 O4 . 1.283(7) ?
C5 C6 . 1.523(8) ?
C6 N2 . 1.447(7) ?
C6 C7 . 1.537(7) ?
C6 H6 . 0.9801 ?
C7 H7A . 0.9600 ?
C7 H7B . 0.9600 ?
C7 H7C . 0.9600 ?
C8 O16 . 1.240(6) ?
C8 N2 . 1.331(7) ?
C8 C9 . 1.479(8) ?
C9 C14 . 1.383(8) ?
C9 C10 . 1.401(7) ?
C10 C11 . 1.369(8) ?
C10 H10 . 0.9300 ?
C11 C12 . 1.384(8) ?
C11 H11 . 0.9300 ?
C12 C13 . 1.397(8) ?
C13 C14 . 1.365(8) ?
C13 H13 . 0.9300 ?
C14 H14 . 0.9300 ?
C15 O8 . 1.254(7) ?
C15 O7 . 1.257(7) ?
C15 C16 . 1.532(8) ?
C15 Cd2 2_546 2.712(6) ?
C16 N4 . 1.463(6) ?
C16 C17 . 1.520(8) ?
C16 H16 . 0.9775 ?
C17 H17A . 0.9600 ?
C17 H17B . 0.9600 ?
C17 H17C . 0.9600 ?
C18 O6 . 1.250(6) ?
C18 O5 . 1.258(6) ?
C18 C19 . 1.521(7) ?
C18 Cd2 . 2.759(5) ?
C19 N3 . 1.470(6) ?
C19 C20 . 1.505(8) ?
C19 H19 . 0.9799 ?
C20 H20A . 0.9600 ?
C20 H20B . 0.9600 ?
C20 H20C . 0.9600 ?
C21 O14 . 1.249(6) ?
C21 N3 . 1.322(7) ?
C21 C22 . 1.502(8) ?
C22 C23 . 1.375(9) ?
C22 C27 . 1.380(8) ?
C23 C24 . 1.386(8) ?
C23 H23 . 0.9300 ?
C24 C25 . 1.383(8) ?
C24 H24 . 0.9300 ?
C25 C26 . 1.384(8) ?
C25 C28 . 1.497(7) ?
C26 C27 . 1.395(8) ?
C26 H26 . 0.9299 ?
C27 H27 . 0.9301 ?
C28 O15 . 1.248(7) ?
C28 N4 . 1.327(7) ?
Cd1 O1 2_746 2.237(4) y
Cd1 O11 . 2.276(4) y
Cd1 O12 . 2.282(4) y
Cd1 O5 . 2.324(4) y
Cd1 O4 . 2.347(4) y
Cd1 O3 . 2.561(4) y
Cd1 O2 2_746 2.645(5) y
Cd2 O9 . 2.242(4) y
Cd2 O10 . 2.271(4) y
Cd2 O5 . 2.372(4) y
Cd2 O7 2_556 2.393(4) y
Cd2 O8 2_556 2.396(4) y
Cd2 O6 . 2.431(4) y
Cd2 O4 . 2.492(4) y
Cd2 C15 2_556 2.712(6) y
N1 H1 . 0.8583 ?
N2 H2A . 0.8601 ?
N3 H3D . 0.8600 ?
N4 H4 . 0.8600 ?
O1 Cd1 2_756 2.237(4) ?
O2 Cd1 2_756 2.645(5) ?
O7 Cd2 2_546 2.393(4) ?
O8 Cd2 2_546 2.396(4) ?
O9 H9A . 0.8501 ?
O9 H9B . 0.8500 ?
O10 H10A . 0.8499 ?
O10 H10B . 0.8500 ?
O11 H11A . 0.8500 ?
O11 H11B . 0.8499 ?
O12 H12A . 0.8500 ?
O12 H12B . 0.8500 ?
O17 H17D . 0.8501 ?
O17 H17E . 0.8499 ?
O18 H18A . 0.8500 ?
O18 H18B . 0.8499 ?
O19 H19A . 0.8500 ?
O19 H19B . 0.8500 ?

loop_
_geom_hbond_atom_site_label_D
_geom_hbond_atom_site_label_H
_geom_hbond_atom_site_label_A
_geom_hbond_site_symmetry_A
_geom_hbond_distance_DH
_geom_hbond_distance_HA
_geom_hbond_distance_DA
_geom_hbond_angle_DHA
N1 H1 O18 2_756 0.86 2.40 3.210(7) 156
N2 H2A O6 1_655 0.86 1.97 2.822(6) 171
N3 H3D O3 1_455 0.86 2.33 3.155(6) 162
N4 H4 O18 1_455 0.86 2.40 3.205(7) 157
O9 H9A O15 1_656 0.85 2.04 2.775(6) 144
O9 H9B O19 2_657 0.85 2.50 3.229(8) 145
O10 H10A O17 . 0.85 1.88 2.706(7) 164
O10 H10B O16 . 0.85 1.86 2.687(6) 164
O11 H11A O15 1_656 0.85 2.29 2.742(6) 113
O11 H11B O7 1_656 0.85 2.30 2.934(6) 131
O11 H11A O15 1_656 0.85 2.29 2.742(6) 113
O12 H12A O8 1_756 0.85 2.43 2.847(6) 111
O12 H12B O19 1_655 0.85 1.94 2.713(8) 150
O17 H17D O1 2_746 0.85 2.14 2.881(7) 145
O17 H17E O14 . 0.85 1.91 2.742(6) 165
O18 H18A O16 2_646 0.85 2.06 2.908(6) 176
O18 H18B O14 . 0.85 2.07 2.865(6) 156
O19 H19A O13 2_646 0.85 2.12 2.661(8) 121
O19 H19B O4 2_647 0.85 2.51 3.289(9) 152
C6 H6 O8 2_556 0.98 2.43 3.370(7) 160
C7 H7C O2 1_556 0.96 2.58 3.311(8) 134
C10 H10 O6 1_655 0.93 2.50 3.053(7) 118
C16 H16 O15 . 0.98 2.38 2.784(7) 104
C17 H17C O13 1_355 0.96 2.50 3.445(8) 166
C20 H20C O19 . 0.96 2.48 3.396(9) 160

loop_
_geom_torsion_atom_site_label_1
_geom_torsion_atom_site_label_2
_geom_torsion_atom_site_label_3
_geom_torsion_atom_site_label_4
_geom_torsion_site_symmetry_1
_geom_torsion_site_symmetry_4
_geom_torsion
_geom_torsion_publ_flag
O2 C1 C2 N1 . . -168.4(5) y
O1 C1 C2 N1 . . 13.4(7) y
O2 C1 C2 C3 . . 67.4(6) ?
O1 C1 C2 C3 . . -110.8(6) ?
O3 C5 C6 N2 . . 19.8(7) y
O4 C5 C6 N2 . . -163.9(5) y
O3 C5 C6 C7 . . -101.1(6) ?
O4 C5 C6 C7 . . 75.2(6) ?
O16 C8 C9 C14 . . -33.8(9) ?
N2 C8 C9 C14 . . 144.3(6) y
O16 C8 C9 C10 . . 149.8(6) ?
N2 C8 C9 C10 . . -32.0(8) ?
C14 C9 C10 C11 . . -4.1(9) ?
C8 C9 C10 C11 . . 172.2(6) ?
C9 C10 C11 C12 . . 0.1(10) ?
C10 C11 C12 C13 . . 3.4(9) ?
C10 C11 C12 C4 . . -173.7(6) ?
O13 C4 C12 C11 . . 158.4(7) ?
N1 C4 C12 C11 . . -19.5(9) ?
O13 C4 C12 C13 . . -18.7(9) ?
N1 C4 C12 C13 . . 163.3(6) ?
C11 C12 C13 C14 . . -3.0(10) ?
C4 C12 C13 C14 . . 174.3(6) ?
C12 C13 C14 C9 . . -1.1(10) ?
C10 C9 C14 C13 . . 4.6(10) ?
C8 C9 C14 C13 . . -171.9(6) ?
O8 C15 C16 N4 . . 143.0(5) y
O7 C15 C16 N4 . . -36.8(7) y
Cd2 C15 C16 N4 2_546 . 52.5(19) ?
O8 C15 C16 C17 . . 17.1(8) ?
O7 C15 C16 C17 . . -162.7(6) ?
Cd2 C15 C16 C17 2_546 . -73.4(18) ?
O6 C18 C19 N3 . . 19.0(8) y
O5 C18 C19 N3 . . -164.0(5) y
O6 C18 C19 C20 . . -105.1(6) ?
O5 C18 C19 C20 . . 71.9(7) ?
O14 C21 C22 C23 . . -14.9(8) ?
N3 C21 C22 C23 . . 167.7(6) y
O14 C21 C22 C27 . . 161.5(6) ?
N3 C21 C22 C27 . . -16.0(9) ?
C27 C22 C23 C24 . . -1.3(10) ?
C21 C22 C23 C24 . . 175.3(6) ?
C22 C23 C24 C25 . . 0.4(10) ?
C23 C24 C25 C26 . . 0.6(10) ?
C23 C24 C25 C28 . . -178.1(6) ?
C24 C25 C26 C27 . . -0.6(10) ?
C28 C25 C26 C27 . . 177.9(6) ?
C23 C22 C27 C26 . . 1.2(10) ?
C21 C22 C27 C26 . . -175.1(6) ?
C25 C26 C27 C22 . . -0.3(10) ?
C24 C25 C28 O15 . . -21.4(8) ?
C26 C25 C28 O15 . . 160.0(6) ?
C24 C25 C28 N4 . . 156.5(6) ?
C26 C25 C28 N4 . . -22.1(9) ?
O13 C4 N1 C2 . . 8.0(9) ?
C12 C4 N1 C2 . . -174.0(5) y
C3 C2 N1 C4 . . -164.9(5) ?
C1 C2 N1 C4 . . 70.3(7) y
O16 C8 N2 C6 . . -3.2(9) ?
C9 C8 N2 C6 . . 178.7(5) ?
C5 C6 N2 C8 . . 88.3(7) y
C7 C6 N2 C8 . . -151.6(5) ?
O14 C21 N3 C19 . . -4.4(8) ?
C22 C21 N3 C19 . . 173.0(5) ?
C20 C19 N3 C21 . . -147.0(5) ?
C18 C19 N3 C21 . . 89.9(6) y
O15 C28 N4 C16 . . 7.3(9) ?
C25 C28 N4 C16 . . -170.5(5) ?
C17 C16 N4 C28 . . -137.6(6) ?
C15 C16 N4 C28 . . 95.5(6) ?
O2 C1 O1 Cd1 . 2_756 5.3(6) ?
C2 C1 O1 Cd1 . 2_756 -176.7(4) ?
O1 C1 O2 Cd1 . 2_756 -4.4(5) ?
C2 C1 O2 Cd1 . 2_756 177.5(4) ?
O4 C5 O3 Cd1 . . -4.7(5) ?
C6 C5 O3 Cd1 . . 171.4(5) ?
O3 C5 O4 Cd1 . . 5.1(6) ?
C6 C5 O4 Cd1 . . -171.2(4) ?
O3 C5 O4 Cd2 . . -105.1(5) ?
C6 C5 O4 Cd2 . . 78.6(5) ?
O6 C18 O5 Cd1 . . -145.7(6) ?
C19 C18 O5 Cd1 . . 37.2(11) ?
Cd2 C18 O5 Cd1 . . -140.1(8) ?
O6 C18 O5 Cd2 . . -5.6(6) ?
C19 C18 O5 Cd2 . . 177.3(4) ?
O5 C18 O6 Cd2 . . 5.5(6) ?
C19 C18 O6 Cd2 . . -177.6(5) ?
O8 C15 O7 Cd2 . 2_546 -15.1(6) ?
C16 C15 O7 Cd2 . 2_546 164.7(5) ?
O7 C15 O8 Cd2 . 2_546 15.0(6) ?
C16 C15 O8 Cd2 . 2_546 -164.7(5) ?

_cod_database_fobs_code 2021303
